data_7134588
loop_
_publ_author_name
'Huang, Xiang'
'Yang, Jin-Ming'

_publ_section_title
;
 Lewis acid-catalyzed intramolecular cyclization of
 7-alkynylcycloheptatrienes with carbonyls: access to 3,4-disubstituted
 2,5-dihydropyrroles
;
_journal_issue 53
_journal_name_full 'Chemical Communications'
_journal_page_first 9686
_journal_page_last 9689
_journal_paper_doi 10.1039/D5CC01837D
_journal_volume 61
_journal_year 2025
_chemical_formula_moiety 'C25 H21 N O2 S'
_chemical_formula_sum 'C25 H21 N O2 S'
_chemical_formula_weight 399.49
_space_group_crystal_system orthorhombic
_space_group_IT_number 19
_space_group_name_Hall 'P 2ac 2ab'
_space_group_name_H-M_alt 'P 21 21 21'
_atom_sites_solution_hydrogens geom
_atom_sites_solution_primary direct
_audit_creation_date 2024-10-23
_audit_creation_method
;
Olex2 1.5-beta
(compiled 2022.04.07 svn.rca3783a0 for OlexSys, GUI svn.r6439)
;
_audit_update_record
;
2025-01-03 deposited with the CCDC.	2025-05-23 downloaded from the CCDC.
;
_cell_angle_alpha 90
_cell_angle_beta 90
_cell_angle_gamma 90
_cell_formula_units_Z 4
_cell_length_a 5.18890(10)
_cell_length_b 17.9266(5)
_cell_length_c 21.5874(6)
_cell_measurement_reflns_used 3733
_cell_measurement_temperature 170.00(10)
_cell_measurement_theta_max 73.4840
_cell_measurement_theta_min 4.0530
_cell_volume 2008.05(9)
_computing_cell_refinement 'CrysAlisPro 1.171.38.43f (Rigaku OD, 2015)'
_computing_data_collection 'CrysAlisPro 1.171.38.43f (Rigaku OD, 2015)'
_computing_data_reduction 'CrysAlisPro 1.171.38.43f (Rigaku OD, 2015)'
_computing_molecular_graphics 'Olex2 1.5-beta (Dolomanov et al., 2009)'
_computing_publication_material 'Olex2 1.5-beta (Dolomanov et al., 2009)'
_computing_structure_refinement 'SHELXH-1997  (Sheldrick, 2008)'
_computing_structure_solution 'SHELXS  (Sheldrick, 2008)'
_diffrn_ambient_environment N~2~
_diffrn_ambient_temperature 170.00(10)
_diffrn_detector 'CCD plate'
_diffrn_detector_area_resol_mean 5.2684
_diffrn_detector_type AtlasS2
_diffrn_measured_fraction_theta_full 1.000
_diffrn_measured_fraction_theta_max 0.985
_diffrn_measurement_details
;
List of Runs (angles in degrees, time in seconds):

  # Type    Start    End  Width  t~exp~   \w     \q     \k     \f   Frames
#--------------------------------------------------------------------------
  1  \w    -66.00  33.00   1.00    2.00    --  -41.11  38.00-120.00   99
  2  \w    -96.00  -8.00   1.00    2.00    --  -41.11 125.00  60.00   88
  3  \w    -81.00  15.00   1.00    2.00    --  -41.11  19.00-180.00   96
  4  \w     54.00 130.00   1.00    4.00    --  107.58 -30.00  90.00   76
  5  \w     28.00 109.00   1.00    4.00    --  107.58 -94.00 150.00   81
  6  \w     52.00 106.00   1.00    4.00    --  107.58 -94.00  90.00   54
  7  \w     53.00 105.00   1.00    4.00    --  107.58 -94.00  30.00   52
  8  \w     28.00 135.00   1.00    4.00    --  107.58 -15.00-180.00  107
;
_diffrn_measurement_device 'four-circle diffractometer'
_diffrn_measurement_device_type 'SuperNova, Dual, Cu at zero, AtlasS2'
_diffrn_measurement_method '\w scans'
_diffrn_orient_matrix_type 'CrysAlisPro convention (1999,Acta A55,543-557)'
_diffrn_orient_matrix_UB_11 -0.0138356000
_diffrn_orient_matrix_UB_12 -0.0716158000
_diffrn_orient_matrix_UB_13 -0.0393086000
_diffrn_orient_matrix_UB_21 -0.0104296000
_diffrn_orient_matrix_UB_22 0.0474958000
_diffrn_orient_matrix_UB_23 -0.0594367000
_diffrn_orient_matrix_UB_31 0.2963123000
_diffrn_orient_matrix_UB_32 -0.0016825000
_diffrn_orient_matrix_UB_33 -0.0040071000
_diffrn_radiation_monochromator mirror
_diffrn_radiation_probe x-ray
_diffrn_radiation_type 'Cu K\a'
_diffrn_radiation_wavelength 1.54184
_diffrn_reflns_av_R_equivalents 0.0371
_diffrn_reflns_av_unetI/netI 0.0541
_diffrn_reflns_Laue_measured_fraction_full 1.000
_diffrn_reflns_Laue_measured_fraction_max 0.985
_diffrn_reflns_limit_h_max 6
_diffrn_reflns_limit_h_min -2
_diffrn_reflns_limit_k_max 21
_diffrn_reflns_limit_k_min -22
_diffrn_reflns_limit_l_max 26
_diffrn_reflns_limit_l_min -22
_diffrn_reflns_number 7771
_diffrn_reflns_point_group_measured_fraction_full 1.000
_diffrn_reflns_point_group_measured_fraction_max 0.974
_diffrn_reflns_theta_full 67.684
_diffrn_reflns_theta_max 73.586
_diffrn_reflns_theta_min 3.204
_diffrn_source 'micro-focus sealed X-ray tube'
_diffrn_source_type 'SuperNova (Cu) X-ray Source'
_exptl_absorpt_coefficient_mu 1.596
_exptl_absorpt_correction_T_max 1.00000
_exptl_absorpt_correction_T_min 0.71354
_exptl_absorpt_correction_type multi-scan
_exptl_absorpt_process_details
;
CrysAlisPro 1.171.38.43f (Rigaku Oxford Diffraction, 2015)
Empirical absorption correction using spherical harmonics,
 implemented in SCALE3 ABSPACK scaling algorithm.
;
_exptl_crystal_colour 'clear light colourless'
_exptl_crystal_density_diffrn 1.321
_exptl_crystal_description block
_exptl_crystal_F_000 840
_exptl_crystal_size_max 0.16
_exptl_crystal_size_mid 0.12
_exptl_crystal_size_min 0.11
_refine_diff_density_max 0.239
_refine_diff_density_min -0.312
_refine_diff_density_rms 0.050
_refine_ls_abs_structure_details
;
 Flack x determined using 1321 quotients [(I+)-(I-)]/[(I+)+(I-)]
 (Parsons, Flack and Wagner, Acta Cryst. B69 (2013) 249-259).
;
_refine_ls_abs_structure_Flack 0.003(16)
_refine_ls_extinction_method none
_refine_ls_goodness_of_fit_ref 1.040
_refine_ls_hydrogen_treatment constr
_refine_ls_matrix_type full
_refine_ls_number_parameters 263
_refine_ls_number_reflns 3959
_refine_ls_number_restraints 0
_refine_ls_restrained_S_all 1.040
_refine_ls_R_factor_all 0.0508
_refine_ls_R_factor_gt 0.0457
_refine_ls_shift/su_max 0.000
_refine_ls_shift/su_mean 0.000
_refine_ls_structure_factor_coef Fsqd
_refine_ls_weighting_details 'w=1/[\s^2^(Fo^2^)+(0.0621P)^2^] where P=(Fo^2^+2Fc^2^)/3'
_refine_ls_weighting_scheme calc
_refine_ls_wR_factor_gt 0.1135
_refine_ls_wR_factor_ref 0.1194
_reflns_Friedel_coverage 0.688
_reflns_Friedel_fraction_full 1.000
_reflns_Friedel_fraction_max 0.957
_reflns_number_gt 3600
_reflns_number_total 3959
_reflns_threshold_expression 'I > 2\s(I)'
_cod_data_source_file d5cc01837d2.cif
_cod_data_source_block 7_72
_cod_depositor_comments 'Adding full bibliography for 7134588--7134589.cif.'
_cod_database_code 7134588
_shelx_shelxl_version_number 2018/3
_shelx_space_group_comment
;
The symmetry employed for this shelxl refinement is uniquely defined
by the following loop, which should always be used as a source of
symmetry information in preference to the above space-group names.
They are only intended as comments.
;
_olex2_refinement_description
;
1. Fixed Uiso
 At 1.2 times of:
  All C(H) groups, All C(H,H) groups
 At 1.5 times of:
  All C(H,H,H) groups
2.a Secondary CH2 refined with riding coordinates:
 C10(H10A,H10B), C18(H18A,H18B)
2.b Aromatic/amide H refined with riding coordinates:
 C2(H2), C3(H3), C4(H4), C5(H5), C6(H6), C13(H13), C14(H14), C15(H15),
 C16(H16), C17(H17), C20(H20), C21(H21), C22(H22), C24(H24)
2.c Idealised Me refined as rotating group:
 C25(H25A,H25B,H25C)
;
_olex2_submission_special_instructions 'No special instructions were received'
_oxdiff_exptl_absorpt_empirical_details
;
Empirical correction (ABSPACK) includes:
- Absorption correction using spherical harmonics
- Frame scaling
- Detector area scaling
;
_oxdiff_exptl_absorpt_empirical_full_max 1.486
_oxdiff_exptl_absorpt_empirical_full_min 0.524

loop_
_space_group_symop_operation_xyz
'x, y, z'
'-x+1/2, -y, z+1/2'
'-x, y+1/2, -z+1/2'
'x+1/2, -y+1/2, -z'

loop_
_atom_site_label
_atom_site_type_symbol
_atom_site_fract_x
_atom_site_fract_y
_atom_site_fract_z
_atom_site_U_iso_or_equiv
_atom_site_adp_type
_atom_site_occupancy
_atom_site_site_symmetry_order
_atom_site_calc_flag
_atom_site_refinement_flags_posn
_atom_site_refinement_flags_adp
_atom_site_refinement_flags_occupancy
_atom_site_disorder_assembly
_atom_site_disorder_group
S1 S 0.15035(13) 0.45870(4) 0.36732(4) 0.0285(2) Uani 1 1 d . . . . .
O1 O -0.0137(4) 0.52236(14) 0.37338(12) 0.0375(6) Uani 1 1 d . . . . .
O2 O 0.0426(4) 0.38546(14) 0.36175(12) 0.0354(5) Uani 1 1 d . . . . .
N1 N 0.3234(5) 0.47159(15) 0.30582(12) 0.0288(6) Uani 1 1 d . . . . .
C1 C 1.1136(6) 0.31720(18) 0.13312(15) 0.0276(6) Uani 1 1 d . . . . .
C2 C 1.0692(6) 0.24063(19) 0.12839(16) 0.0325(7) Uani 1 1 d . . . . .
H2 H 0.929812 0.218726 0.150367 0.039 Uiso 1 1 calc R U . . .
C3 C 1.2262(7) 0.1964(2) 0.09199(17) 0.0365(8) Uani 1 1 d . . . . .
H3 H 1.194911 0.144319 0.089257 0.044 Uiso 1 1 calc R U . . .
C4 C 1.4281(7) 0.2277(2) 0.05965(17) 0.0355(8) Uani 1 1 d . . . . .
H4 H 1.535153 0.197214 0.034503 0.043 Uiso 1 1 calc R U . . .
C5 C 1.4751(7) 0.3036(2) 0.06377(17) 0.0360(8) Uani 1 1 d . . . . .
H5 H 1.613606 0.325235 0.041296 0.043 Uiso 1 1 calc R U . . .
C6 C 1.3198(7) 0.3478(2) 0.10066(16) 0.0342(7) Uani 1 1 d . . . . .
H6 H 1.354326 0.399676 0.103896 0.041 Uiso 1 1 calc R U . . .
C7 C 0.9537(6) 0.36399(19) 0.17039(16) 0.0310(7) Uani 1 1 d . . . . .
C8 C 0.8248(6) 0.40656(18) 0.20028(15) 0.0297(7) Uani 1 1 d . . . . .
C9 C 0.6609(6) 0.45057(18) 0.23837(14) 0.0275(6) Uani 1 1 d . . . . .
C10 C 0.4754(6) 0.41025(18) 0.28002(16) 0.0298(7) Uani 1 1 d . . . . .
H10A H 0.365713 0.375229 0.256300 0.036 Uiso 1 1 calc R U . . .
H10B H 0.567096 0.382472 0.312966 0.036 Uiso 1 1 calc R U . . .
C11 C 0.6492(6) 0.52531(17) 0.24593(14) 0.0268(6) Uani 1 1 d . . . . .
C12 C 0.8021(6) 0.58406(19) 0.21624(15) 0.0300(7) Uani 1 1 d . . . . .
C13 C 1.0010(8) 0.5687(2) 0.17463(19) 0.0407(9) Uani 1 1 d . . . . .
H13 H 1.039638 0.518346 0.164506 0.049 Uiso 1 1 calc R U . . .
C14 C 1.1425(9) 0.6255(2) 0.14795(19) 0.0473(9) Uani 1 1 d . . . . .
H14 H 1.277264 0.613576 0.119844 0.057 Uiso 1 1 calc R U . . .
C15 C 1.0913(9) 0.6990(2) 0.16144(18) 0.0474(10) Uani 1 1 d . . . . .
H15 H 1.187358 0.737863 0.142344 0.057 Uiso 1 1 calc R U . . .
C16 C 0.8989(10) 0.7154(2) 0.2030(2) 0.0555(11) Uani 1 1 d . . . . .
H16 H 0.864161 0.765903 0.213279 0.067 Uiso 1 1 calc R U . . .
C17 C 0.7548(8) 0.6590(2) 0.23011(19) 0.0446(9) Uani 1 1 d . . . . .
H17 H 0.621852 0.671470 0.258549 0.053 Uiso 1 1 calc R U . . .
C18 C 0.4483(6) 0.54427(19) 0.29410(16) 0.0295(7) Uani 1 1 d . . . . .
H18A H 0.528974 0.564207 0.332222 0.035 Uiso 1 1 calc R U . . .
H18B H 0.323115 0.581176 0.278024 0.035 Uiso 1 1 calc R U . . .
C19 C 0.3625(6) 0.45893(18) 0.43136(14) 0.0273(6) Uani 1 1 d . . . . .
C20 C 0.3962(7) 0.52414(19) 0.46443(16) 0.0349(8) Uani 1 1 d . . . . .
H20 H 0.299236 0.567514 0.454644 0.042 Uiso 1 1 calc R U . . .
C21 C 0.5756(7) 0.5249(2) 0.51247(18) 0.0395(8) Uani 1 1 d . . . . .
H21 H 0.600119 0.568976 0.536226 0.047 Uiso 1 1 calc R U . . .
C22 C 0.7176(7) 0.4618(2) 0.52553(17) 0.0402(8) Uani 1 1 d . . . . .
H22 H 0.842918 0.463650 0.557568 0.048 Uiso 1 1 calc R U . . .
C23 C 0.6827(7) 0.3957(2) 0.49334(16) 0.0342(7) Uani 1 1 d . . . . .
C24 C 0.5011(6) 0.39471(19) 0.44572(16) 0.0307(7) Uani 1 1 d . . . . .
H24 H 0.471892 0.350097 0.423026 0.037 Uiso 1 1 calc R U . . .
C25 C 0.8371(8) 0.3271(2) 0.50849(19) 0.0472(9) Uani 1 1 d . . . . .
H25A H 0.787395 0.308645 0.549507 0.071 Uiso 1 1 calc R U . . .
H25B H 1.021008 0.339534 0.508464 0.071 Uiso 1 1 calc R U . . .
H25C H 0.803354 0.288554 0.477378 0.071 Uiso 1 1 calc R U . . .

loop_
_atom_site_aniso_label
_atom_site_aniso_U_11
_atom_site_aniso_U_22
_atom_site_aniso_U_33
_atom_site_aniso_U_23
_atom_site_aniso_U_13
_atom_site_aniso_U_12
S1 0.0207(3) 0.0338(4) 0.0310(4) -0.0046(3) 0.0023(3) 0.0013(3)
O1 0.0284(10) 0.0442(14) 0.0398(13) -0.0032(11) 0.0022(11) 0.0114(10)
O2 0.0254(10) 0.0401(13) 0.0406(13) -0.0063(11) 0.0030(11) -0.0064(9)
N1 0.0256(12) 0.0286(13) 0.0321(13) -0.0038(11) 0.0030(12) 0.0024(12)
C1 0.0265(14) 0.0310(15) 0.0253(14) -0.0037(13) -0.0016(14) 0.0034(12)
C2 0.0334(15) 0.0326(17) 0.0316(17) 0.0020(14) 0.0041(15) 0.0006(13)
C3 0.0418(18) 0.0256(16) 0.042(2) -0.0037(14) -0.0056(16) 0.0048(14)
C4 0.0321(16) 0.0387(19) 0.0357(18) -0.0127(15) -0.0021(15) 0.0072(14)
C5 0.0293(16) 0.0402(19) 0.0385(18) -0.0085(15) 0.0042(15) -0.0019(15)
C6 0.0320(16) 0.0319(17) 0.0387(18) -0.0066(14) 0.0001(16) -0.0020(15)
C7 0.0287(15) 0.0348(18) 0.0295(16) -0.0016(14) 0.0001(14) 0.0006(14)
C8 0.0278(14) 0.0314(16) 0.0297(16) -0.0039(13) 0.0018(14) 0.0007(14)
C9 0.0247(13) 0.0324(16) 0.0255(14) -0.0033(12) -0.0005(13) 0.0011(14)
C10 0.0274(14) 0.0275(16) 0.0345(17) -0.0087(13) 0.0016(14) 0.0020(14)
C11 0.0231(12) 0.0329(16) 0.0244(14) -0.0040(12) -0.0038(13) 0.0017(13)
C12 0.0303(16) 0.0331(16) 0.0266(16) -0.0005(13) -0.0028(13) -0.0001(13)
C13 0.044(2) 0.038(2) 0.0404(19) -0.0012(16) 0.0092(17) -0.0018(16)
C14 0.051(2) 0.049(2) 0.042(2) 0.0020(17) 0.014(2) -0.006(2)
C15 0.058(2) 0.045(2) 0.039(2) 0.0065(17) 0.0042(19) -0.0131(19)
C16 0.073(3) 0.035(2) 0.059(3) 0.0019(19) 0.009(2) -0.004(2)
C17 0.050(2) 0.0367(19) 0.047(2) -0.0023(17) 0.0147(19) 0.0020(17)
C18 0.0268(13) 0.0296(16) 0.0321(15) -0.0060(14) -0.0001(13) 0.0019(13)
C19 0.0228(13) 0.0299(15) 0.0294(15) -0.0011(12) 0.0057(13) -0.0008(14)
C20 0.0374(17) 0.0328(17) 0.0345(17) -0.0029(14) 0.0032(15) -0.0013(14)
C21 0.0451(19) 0.0345(19) 0.0388(19) -0.0093(15) -0.0018(16) -0.0066(16)
C22 0.0340(16) 0.053(2) 0.0340(17) 0.0011(17) -0.0043(15) -0.0073(17)
C23 0.0314(16) 0.0388(18) 0.0325(17) 0.0049(14) 0.0038(15) -0.0009(15)
C24 0.0277(15) 0.0302(16) 0.0343(17) -0.0017(13) 0.0070(14) -0.0030(13)
C25 0.0400(18) 0.051(2) 0.050(2) 0.0097(18) -0.005(2) 0.000(2)

loop_
_atom_type_symbol
_atom_type_description
_atom_type_scat_dispersion_real
_atom_type_scat_dispersion_imag
_atom_type_scat_source
C C 0.0181 0.0091 'International Tables Vol C Tables 4.2.6.8 and 6.1.1.4'
H H 0.0000 0.0000 'International Tables Vol C Tables 4.2.6.8 and 6.1.1.4'
N N 0.0311 0.0180 'International Tables Vol C Tables 4.2.6.8 and 6.1.1.4'
O O 0.0492 0.0322 'International Tables Vol C Tables 4.2.6.8 and 6.1.1.4'
S S 0.3331 0.5567 'International Tables Vol C Tables 4.2.6.8 and 6.1.1.4'

loop_
_geom_angle_atom_site_label_1
_geom_angle_atom_site_label_2
_geom_angle_atom_site_label_3
_geom_angle
_geom_angle_site_symmetry_1
_geom_angle_site_symmetry_3
_geom_angle_publ_flag
O1 S1 O2 120.47(15) . . ?
O1 S1 N1 106.93(15) . . ?
O1 S1 C19 107.30(16) . . ?
O2 S1 N1 106.17(14) . . ?
O2 S1 C19 108.12(15) . . ?
N1 S1 C19 107.20(14) . . ?
C10 N1 S1 120.2(2) . . ?
C10 N1 C18 111.2(2) . . ?
C18 N1 S1 120.6(2) . . ?
C2 C1 C7 121.5(3) . . ?
C6 C1 C2 118.5(3) . . ?
C6 C1 C7 119.9(3) . . ?
C1 C2 H2 119.7 . . ?
C3 C2 C1 120.6(3) . . ?
C3 C2 H2 119.7 . . ?
C2 C3 H3 119.9 . . ?
C4 C3 C2 120.2(3) . . ?
C4 C3 H3 119.9 . . ?
C3 C4 H4 120.0 . . ?
C3 C4 C5 120.1(3) . . ?
C5 C4 H4 120.0 . . ?
C4 C5 H5 120.1 . . ?
C6 C5 C4 119.8(3) . . ?
C6 C5 H5 120.1 . . ?
C1 C6 H6 119.6 . . ?
C5 C6 C1 120.8(3) . . ?
C5 C6 H6 119.6 . . ?
C8 C7 C1 176.6(4) . . ?
C7 C8 C9 174.3(4) . . ?
C8 C9 C10 117.5(3) . . ?
C11 C9 C8 130.3(3) . . ?
C11 C9 C10 112.1(3) . . ?
N1 C10 C9 102.2(3) . . ?
N1 C10 H10A 111.3 . . ?
N1 C10 H10B 111.3 . . ?
C9 C10 H10A 111.3 . . ?
C9 C10 H10B 111.3 . . ?
H10A C10 H10B 109.2 . . ?
C9 C11 C12 129.4(3) . . ?
C9 C11 C18 109.7(3) . . ?
C12 C11 C18 120.8(3) . . ?
C13 C12 C11 122.7(3) . . ?
C13 C12 C17 117.2(3) . . ?
C17 C12 C11 120.1(3) . . ?
C12 C13 H13 119.5 . . ?
C14 C13 C12 121.1(4) . . ?
C14 C13 H13 119.5 . . ?
C13 C14 H14 119.5 . . ?
C15 C14 C13 121.0(4) . . ?
C15 C14 H14 119.5 . . ?
C14 C15 H15 120.6 . . ?
C16 C15 C14 118.9(4) . . ?
C16 C15 H15 120.6 . . ?
C15 C16 H16 119.6 . . ?
C15 C16 C17 120.8(4) . . ?
C17 C16 H16 119.6 . . ?
C12 C17 H17 119.5 . . ?
C16 C17 C12 121.0(4) . . ?
C16 C17 H17 119.5 . . ?
N1 C18 C11 102.8(2) . . ?
N1 C18 H18A 111.2 . . ?
N1 C18 H18B 111.2 . . ?
C11 C18 H18A 111.2 . . ?
C11 C18 H18B 111.2 . . ?
H18A C18 H18B 109.1 . . ?
C20 C19 S1 119.0(3) . . ?
C20 C19 C24 121.3(3) . . ?
C24 C19 S1 119.6(3) . . ?
C19 C20 H20 120.7 . . ?
C19 C20 C21 118.6(3) . . ?
C21 C20 H20 120.7 . . ?
C20 C21 H21 120.0 . . ?
C22 C21 C20 120.0(3) . . ?
C22 C21 H21 120.0 . . ?
C21 C22 H22 119.0 . . ?
C21 C22 C23 122.0(3) . . ?
C23 C22 H22 119.0 . . ?
C22 C23 C24 118.0(3) . . ?
C22 C23 C25 121.4(3) . . ?
C24 C23 C25 120.6(3) . . ?
C19 C24 C23 120.1(3) . . ?
C19 C24 H24 119.9 . . ?
C23 C24 H24 119.9 . . ?
C23 C25 H25A 109.5 . . ?
C23 C25 H25B 109.5 . . ?
C23 C25 H25C 109.5 . . ?
H25A C25 H25B 109.5 . . ?
H25A C25 H25C 109.5 . . ?
H25B C25 H25C 109.5 . . ?

loop_
_geom_bond_atom_site_label_1
_geom_bond_atom_site_label_2
_geom_bond_distance
_geom_bond_site_symmetry_2
_geom_bond_publ_flag
S1 O1 1.430(2) . ?
S1 O2 1.432(3) . ?
S1 N1 1.619(3) . ?
S1 C19 1.767(3) . ?
N1 C10 1.463(4) . ?
N1 C18 1.477(4) . ?
C1 C2 1.396(4) . ?
C1 C6 1.391(5) . ?
C1 C7 1.428(4) . ?
C2 H2 0.9500 . ?
C2 C3 1.382(5) . ?
C3 H3 0.9500 . ?
C3 C4 1.378(5) . ?
C4 H4 0.9500 . ?
C4 C5 1.385(5) . ?
C5 H5 0.9500 . ?
C5 C6 1.382(5) . ?
C6 H6 0.9500 . ?
C7 C8 1.203(5) . ?
C8 C9 1.422(4) . ?
C9 C10 1.503(5) . ?
C9 C11 1.351(4) . ?
C10 H10A 0.9900 . ?
C10 H10B 0.9900 . ?
C11 C12 1.466(5) . ?
C11 C18 1.511(4) . ?
C12 C13 1.396(5) . ?
C12 C17 1.398(5) . ?
C13 H13 0.9500 . ?
C13 C14 1.381(5) . ?
C14 H14 0.9500 . ?
C14 C15 1.377(6) . ?
C15 H15 0.9500 . ?
C15 C16 1.374(6) . ?
C16 H16 0.9500 . ?
C16 C17 1.387(6) . ?
C17 H17 0.9500 . ?
C18 H18A 0.9900 . ?
C18 H18B 0.9900 . ?
C19 C20 1.381(5) . ?
C19 C24 1.392(5) . ?
C20 H20 0.9500 . ?
C20 C21 1.393(5) . ?
C21 H21 0.9500 . ?
C21 C22 1.380(5) . ?
C22 H22 0.9500 . ?
C22 C23 1.384(5) . ?
C23 C24 1.395(5) . ?
C23 C25 1.503(5) . ?
C24 H24 0.9500 . ?
C25 H25A 0.9800 . ?
C25 H25B 0.9800 . ?
C25 H25C 0.9800 . ?

loop_
_geom_torsion_atom_site_label_1
_geom_torsion_atom_site_label_2
_geom_torsion_atom_site_label_3
_geom_torsion_atom_site_label_4
_geom_torsion
_geom_torsion_site_symmetry_1
_geom_torsion_site_symmetry_2
_geom_torsion_site_symmetry_3
_geom_torsion_site_symmetry_4
_geom_torsion_publ_flag
S1 N1 C10 C9 -163.1(2) . . . . ?
S1 N1 C18 C11 162.8(2) . . . . ?
S1 C19 C20 C21 -176.1(3) . . . . ?
S1 C19 C24 C23 175.4(2) . . . . ?
O1 S1 N1 C10 -168.1(2) . . . . ?
O1 S1 N1 C18 45.6(3) . . . . ?
O1 S1 C19 C20 -18.4(3) . . . . ?
O1 S1 C19 C24 164.6(2) . . . . ?
O2 S1 N1 C10 -38.3(3) . . . . ?
O2 S1 N1 C18 175.4(2) . . . . ?
O2 S1 C19 C20 -149.8(3) . . . . ?
O2 S1 C19 C24 33.2(3) . . . . ?
N1 S1 C19 C20 96.1(3) . . . . ?
N1 S1 C19 C24 -80.9(3) . . . . ?
C1 C2 C3 C4 -0.3(5) . . . . ?
C2 C1 C6 C5 1.0(5) . . . . ?
C2 C3 C4 C5 0.3(5) . . . . ?
C3 C4 C5 C6 0.4(5) . . . . ?
C4 C5 C6 C1 -1.0(5) . . . . ?
C6 C1 C2 C3 -0.3(5) . . . . ?
C7 C1 C2 C3 179.9(3) . . . . ?
C7 C1 C6 C5 -179.2(3) . . . . ?
C8 C9 C10 N1 -173.8(3) . . . . ?
C8 C9 C11 C12 0.7(6) . . . . ?
C8 C9 C11 C18 -177.5(3) . . . . ?
C9 C11 C12 C13 -2.4(6) . . . . ?
C9 C11 C12 C17 178.9(4) . . . . ?
C9 C11 C18 N1 -7.9(3) . . . . ?
C10 N1 C18 C11 13.8(3) . . . . ?
C10 C9 C11 C12 177.7(3) . . . . ?
C10 C9 C11 C18 -0.6(4) . . . . ?
C11 C9 C10 N1 8.8(4) . . . . ?
C11 C12 C13 C14 -179.4(4) . . . . ?
C11 C12 C17 C16 179.4(4) . . . . ?
C12 C11 C18 N1 173.7(3) . . . . ?
C12 C13 C14 C15 -0.2(7) . . . . ?
C13 C12 C17 C16 0.6(6) . . . . ?
C13 C14 C15 C16 1.1(7) . . . . ?
C14 C15 C16 C17 -1.2(7) . . . . ?
C15 C16 C17 C12 0.4(7) . . . . ?
C17 C12 C13 C14 -0.7(6) . . . . ?
C18 N1 C10 C9 -14.0(3) . . . . ?
C18 C11 C12 C13 175.6(3) . . . . ?
C18 C11 C12 C17 -3.1(5) . . . . ?
C19 S1 N1 C10 77.0(3) . . . . ?
C19 S1 N1 C18 -69.2(3) . . . . ?
C19 C20 C21 C22 0.9(5) . . . . ?
C20 C19 C24 C23 -1.5(5) . . . . ?
C20 C21 C22 C23 -2.0(6) . . . . ?
C21 C22 C23 C24 1.2(5) . . . . ?
C21 C22 C23 C25 -179.4(3) . . . . ?
C22 C23 C24 C19 0.5(5) . . . . ?
C24 C19 C20 C21 0.8(5) . . . . ?
C25 C23 C24 C19 -178.9(3) . . . . ?
